data_4306388
loop_
_publ_author_name
'Zhaorui Pan'
'Hegen Zheng'
'Tianwei Wang'
'You Song'
'Yizhi Li'
'Zijian Guo'
'Stuart R. Batten'

_publ_section_title
;
Hydrothermal Synthesis, Structures, and Physical Properties of Four New
Flexible Multicarboxylate Ligands-Based Compounds
;
_journal_name_full 'Inorganic Chemistry'
_journal_page_first 9528
_journal_page_last 9536
_journal_paper_doi 10.1021/ic801221r
_journal_volume 47
_journal_year 2008
_chemical_formula_moiety 'C12 H11 Co O7'
_chemical_formula_sum 'C12 H11 Co O7'
_chemical_formula_weight 326.14
_chemical_name_systematic
; 
 ? 
;
_space_group_IT_number 15
_symmetry_cell_setting monoclinic
_symmetry_space_group_name_Hall '-C 2yc'
_symmetry_space_group_name_H-M 'C 1 2/c 1'
_atom_sites_solution_hydrogens geom
_atom_sites_solution_primary direct
_atom_sites_solution_secondary difmap
_audit_creation_method SHELXL-97
_cell_angle_alpha 90.00
_cell_angle_beta 106.461(3)
_cell_angle_gamma 90.00
_cell_formula_units_Z 8
_cell_length_a 20.282(4)
_cell_length_b 15.220(3)
_cell_length_c 7.9736(17)
_cell_measurement_reflns_used 921
_cell_measurement_temperature 293(2)
_cell_measurement_theta_max 27.87
_cell_measurement_theta_min 3.40
_cell_volume 2360.5(8)
_computing_structure_refinement 'SHELXL-97 (Sheldrick, 1997)'
_computing_structure_solution 'SHELXS-97 (Sheldrick, 1990)'
_diffrn_ambient_temperature 293(2)
_diffrn_measured_fraction_theta_full 0.995
_diffrn_measured_fraction_theta_max 0.995
_diffrn_radiation_monochromator graphite
_diffrn_radiation_source 'fine-focus sealed tube'
_diffrn_radiation_type MoK\a
_diffrn_radiation_wavelength 0.71073
_diffrn_reflns_av_R_equivalents 0.0537
_diffrn_reflns_av_sigmaI/netI 0.0374
_diffrn_reflns_limit_h_max 24
_diffrn_reflns_limit_h_min -24
_diffrn_reflns_limit_k_max 14
_diffrn_reflns_limit_k_min -18
_diffrn_reflns_limit_l_max 9
_diffrn_reflns_limit_l_min -8
_diffrn_reflns_number 5728
_diffrn_reflns_theta_full 25.00
_diffrn_reflns_theta_max 25.00
_diffrn_reflns_theta_min 2.09
_exptl_absorpt_coefficient_mu 1.485
_exptl_absorpt_correction_T_max 0.67
_exptl_absorpt_correction_T_min 0.64
_exptl_absorpt_correction_type multi-scan
_exptl_crystal_colour red
_exptl_crystal_density_diffrn 1.836
_exptl_crystal_density_method 'not measured'
_exptl_crystal_description block
_exptl_crystal_F_000 1328
_exptl_crystal_size_max 0.30
_exptl_crystal_size_mid 0.28
_exptl_crystal_size_min 0.27
_refine_diff_density_max 0.321
_refine_diff_density_min -0.406
_refine_diff_density_rms 0.068
_refine_ls_extinction_method none
_refine_ls_goodness_of_fit_ref 1.007
_refine_ls_hydrogen_treatment constr
_refine_ls_matrix_type full
_refine_ls_number_parameters 181
_refine_ls_number_reflns 2065
_refine_ls_number_restraints 4
_refine_ls_restrained_S_all 1.008
_refine_ls_R_factor_all 0.0356
_refine_ls_R_factor_gt 0.0326
_refine_ls_shift/su_max 0.000
_refine_ls_shift/su_mean 0.000
_refine_ls_structure_factor_coef Fsqd
_refine_ls_weighting_details 'calc w=1/[\s^2^(Fo^2^)+(0.0719P)^2^+0.4856P] where P=(Fo^2^+2Fc^2^)/3'
_refine_ls_weighting_scheme calc
_refine_ls_wR_factor_gt 0.0983
_refine_ls_wR_factor_ref 0.1004
_reflns_number_gt 1868
_reflns_number_total 2065
_reflns_threshold_expression >2sigma(I)
_cod_data_source_file ic801221r_si_002_1.cif
_cod_data_source_block 1
_cod_depositor_comments
;
The following automatic conversions were performed:
'_symmetry_cell_setting' value 'Monoclinic' changed to 'monoclinic'
according to '/home/saulius/struct/CIF-dictionaries/cif_core.dic'
dictionary named 'cif_core.dic' version 2.4.1 from 2010-06-29.

Automatic conversion script
Id: cif_fix_enum 1527 2010-12-29 10:47:43Z saulius 
;
_cod_original_cell_volume 2360.4(9)
_cod_original_sg_symbol_Hall '-C 2yc  '
_cod_original_sg_symbol_H-M 'C 1 2/c 1 '
_cod_database_code 4306388

loop_
_symmetry_equiv_pos_as_xyz
'x, y, z'
'-x, y, -z+1/2'
'x+1/2, y+1/2, z'
'-x+1/2, y+1/2, -z+1/2'
'-x, -y, -z'
'x, -y, z-1/2'
'-x+1/2, -y+1/2, -z'
'x+1/2, -y+1/2, z-1/2'

loop_
_atom_site_label
_atom_site_type_symbol
_atom_site_fract_x
_atom_site_fract_y
_atom_site_fract_z
_atom_site_U_iso_or_equiv
_atom_site_adp_type
_atom_site_occupancy
_atom_site_symmetry_multiplicity
_atom_site_calc_flag
_atom_site_refinement_flags
_atom_site_disorder_assembly
_atom_site_disorder_group
C1 C 0.35321(11) 0.30847(15) 0.2618(3) 0.0293(5) Uani 1 1 d . . .
C2 C 0.33367(11) 0.24341(14) 0.3803(3) 0.0282(5) Uani 1 1 d . . .
C3 C 0.27772(11) 0.18852(15) 0.3131(3) 0.0284(5) Uani 1 1 d . . .
H3A H 0.2496 0.1954 0.1948 0.034 Uiso 1 1 d R . .
C4 C 0.26254(10) 0.12425(15) 0.4184(3) 0.0276(5) Uani 1 1 d . . .
C5 C 0.20211(11) 0.06334(16) 0.3537(3) 0.0294(5) Uani 1 1 d . . .
C6 C 0.30263(11) 0.11509(16) 0.5914(3) 0.0310(5) Uani 1 1 d . . .
H6A H 0.2925 0.0696 0.6637 0.037 Uiso 1 1 d R . .
C7 C 0.35656(12) 0.17191(15) 0.6577(3) 0.0310(5) Uani 1 1 d . . .
C8 C 0.37259(10) 0.23608(16) 0.5517(3) 0.0275(5) Uani 1 1 d . . .
H8A H 0.4108 0.2748 0.5975 0.033 Uiso 1 1 d R . .
C9 C 0.38420(14) 0.10383(18) 0.9397(4) 0.0418(6) Uani 1 1 d . . .
H9A H 0.3789 0.0475 0.8834 0.050 Uiso 1 1 d R . .
H9B H 0.3428 0.1175 0.9698 0.050 Uiso 1 1 d R . .
C10 C 0.44416(14) 0.10255(15) 1.1001(3) 0.0364(6) Uani 1 1 d . . .
C11 C 0.43421(14) 0.10131(17) 1.2633(3) 0.0387(6) Uani 1 1 d . . .
H11A H 0.3882 0.0998 1.2739 0.046 Uiso 1 1 d R . .
C12 C 0.48960(15) 0.10155(19) 1.4124(4) 0.0457(7) Uani 1 1 d . . .
H12A H 0.4735 0.1003 1.5146 0.055 Uiso 1 1 d R . .
Co1 Co 0.123899(15) 0.086919(19) -0.04331(4) 0.02777(17) Uani 1 1 d . . .
O1 O 0.32224(9) 0.30746(12) 0.1034(2) 0.0421(5) Uani 1 1 d . . .
O2 O 0.40178(8) 0.36280(11) 0.3216(2) 0.0350(4) Uani 1 1 d . . .
O3 O 0.04338(9) 0.17009(12) -0.0099(3) 0.0456(5) Uani 1 1 d D . .
H3C H 0.0559 0.2264 0.0401 0.055 Uiso 1 1 d RD . .
H3B H -0.0017 0.1676 -0.0857 0.055 Uiso 1 1 d RD . .
O4 O 0.05407(9) -0.01598(11) -0.0855(3) 0.0496(5) Uani 1 1 d D . .
H4B H 0.0699 -0.0604 -0.0004 0.059 Uiso 1 1 d RD . .
H4A H 0.0575 -0.0396 -0.1932 0.059 Uiso 1 1 d RD . .
O5 O 0.15534(9) 0.08391(11) 0.2207(2) 0.0369(5) Uani 1 1 d . . .
O6 O 0.39812(9) 0.16948(11) 0.8260(2) 0.0403(4) Uani 1 1 d . . .
O7 O 0.20129(9) -0.00260(12) 0.4460(3) 0.0459(5) Uani 1 1 d . . .

loop_
_atom_site_aniso_label
_atom_site_aniso_U_11
_atom_site_aniso_U_22
_atom_site_aniso_U_33
_atom_site_aniso_U_23
_atom_site_aniso_U_13
_atom_site_aniso_U_12
C1 0.0277(12) 0.0301(12) 0.0272(12) 0.0011(9) 0.0031(10) 0.0015(10)
C2 0.0283(12) 0.0271(11) 0.0294(12) -0.0007(9) 0.0083(9) 0.0008(9)
C3 0.0248(11) 0.0339(12) 0.0240(11) -0.0014(9) 0.0025(9) 0.0018(9)
C4 0.0239(11) 0.0306(12) 0.0273(12) -0.0028(9) 0.0057(9) -0.0001(9)
C5 0.0276(12) 0.0350(12) 0.0249(12) -0.0036(10) 0.0062(10) -0.0027(10)
C6 0.0305(12) 0.0328(12) 0.0273(12) 0.0025(10) 0.0042(10) -0.0028(10)
C7 0.0283(12) 0.0348(13) 0.0260(12) -0.0012(9) 0.0012(10) 0.0003(10)
C8 0.0242(12) 0.0277(12) 0.0267(12) -0.0014(8) 0.0010(9) -0.0027(9)
C9 0.0427(15) 0.0426(14) 0.0315(14) 0.0094(11) -0.0036(12) -0.0104(12)
C10 0.0416(14) 0.0291(12) 0.0320(14) 0.0039(9) -0.0001(11) -0.0069(10)
C11 0.0343(14) 0.0445(15) 0.0341(14) -0.0034(11) 0.0044(11) 0.0074(11)
C12 0.0429(15) 0.0631(18) 0.0304(15) -0.0040(12) 0.0091(12) 0.0149(13)
Co1 0.0259(2) 0.0272(2) 0.0268(2) 0.00149(11) 0.00204(16) -0.00020(11)
O1 0.0428(10) 0.0494(11) 0.0292(10) 0.0053(8) 0.0026(8) -0.0150(9)
O2 0.0363(9) 0.0312(9) 0.0331(9) 0.0016(7) 0.0028(7) -0.0081(7)
O3 0.0309(9) 0.0358(10) 0.0641(13) -0.0118(8) 0.0036(9) 0.0026(8)
O4 0.0461(11) 0.0337(10) 0.0572(13) 0.0060(8) -0.0044(9) -0.0098(8)
O5 0.0314(9) 0.0481(12) 0.0257(9) 0.0000(7) -0.0007(8) -0.0074(7)
O6 0.0438(10) 0.0401(10) 0.0266(9) 0.0068(7) -0.0067(7) -0.0132(8)
O7 0.0366(10) 0.0450(10) 0.0468(11) 0.0116(9) -0.0033(8) -0.0147(8)

loop_
_atom_type_symbol
_atom_type_description
_atom_type_scat_dispersion_real
_atom_type_scat_dispersion_imag
_atom_type_scat_source
C C 0.0033 0.0016 'International Tables Vol C Tables 4.2.6.8 and 6.1.1.4'
H H 0.0000 0.0000 'International Tables Vol C Tables 4.2.6.8 and 6.1.1.4'
O O 0.0106 0.0060 'International Tables Vol C Tables 4.2.6.8 and 6.1.1.4'
Co Co 0.3494 0.9721 'International Tables Vol C Tables 4.2.6.8 and 6.1.1.4'

loop_
_geom_angle_atom_site_label_1
_geom_angle_atom_site_label_2
_geom_angle_atom_site_label_3
_geom_angle
_geom_angle_site_symmetry_1
_geom_angle_site_symmetry_3
_geom_angle_publ_flag
O1 C1 O2 120.3(2) . . ?
O1 C1 C2 119.1(2) . . ?
O2 C1 C2 120.6(2) . . ?
O1 C1 Co1 55.85(12) . 7 ?
O2 C1 Co1 64.52(12) . 7 ?
C2 C1 Co1 174.79(16) . 7 ?
C8 C2 C3 120.7(2) . . ?
C8 C2 C1 120.0(2) . . ?
C3 C2 C1 119.2(2) . . ?
C4 C3 C2 119.4(2) . . ?
C4 C3 H3A 120.2 . . ?
C2 C3 H3A 120.4 . . ?
C3 C4 C6 120.3(2) . . ?
C3 C4 C5 121.9(2) . . ?
C6 C4 C5 117.8(2) . . ?
O5 C5 O7 124.8(2) . . ?
O5 C5 C4 119.1(2) . . ?
O7 C5 C4 116.0(2) . . ?
C7 C6 C4 119.6(2) . . ?
C7 C6 H6A 120.3 . . ?
C4 C6 H6A 120.1 . . ?
O6 C7 C6 124.1(2) . . ?
O6 C7 C8 115.5(2) . . ?
C6 C7 C8 120.4(2) . . ?
C2 C8 C7 119.6(2) . . ?
C2 C8 H8A 120.2 . . ?
C7 C8 H8A 120.2 . . ?
O6 C9 C10 107.0(2) . . ?
O6 C9 H9A 110.1 . . ?
C10 C9 H9A 110.2 . . ?
O6 C9 H9B 110.6 . . ?
C10 C9 H9B 110.3 . . ?
H9A C9 H9B 108.7 . . ?
C11 C10 C12 118.5(2) . 2_657 ?
C11 C10 C9 120.6(3) . . ?
C12 C10 C9 120.8(3) 2_657 . ?
C10 C11 C12 120.8(3) . . ?
C10 C11 H11A 119.4 . . ?
C12 C11 H11A 119.8 . . ?
C10 C12 C11 120.6(3) 2_657 . ?
C10 C12 H12A 129.5 2_657 . ?
C11 C12 H12A 109.9 . . ?
O5 Co1 O7 90.56(7) . 6 ?
O5 Co1 O4 98.70(8) . . ?
O7 Co1 O4 90.93(8) 6 . ?
O5 Co1 O1 103.12(7) . 7 ?
O7 Co1 O1 90.92(8) 6 7 ?
O4 Co1 O1 158.08(8) . 7 ?
O5 Co1 O3 84.85(8) . . ?
O7 Co1 O3 174.87(8) 6 . ?
O4 Co1 O3 87.52(7) . . ?
O1 Co1 O3 92.34(8) 7 . ?
O5 Co1 O2 161.13(6) . 7 ?
O7 Co1 O2 97.89(7) 6 7 ?
O4 Co1 O2 98.01(7) . 7 ?
O1 Co1 O2 60.11(6) 7 7 ?
O3 Co1 O2 87.17(7) . 7 ?
O5 Co1 C1 132.46(7) . 7 ?
O7 Co1 C1 94.26(8) 6 7 ?
O4 Co1 C1 128.41(8) . 7 ?
O1 Co1 C1 29.68(7) 7 7 ?
O3 Co1 C1 90.52(8) . 7 ?
O2 Co1 C1 30.44(7) 7 7 ?
C1 O1 Co1 94.46(14) . 7 ?
C1 O2 Co1 85.04(13) . 7 ?
Co1 O3 H3C 117.6 . . ?
Co1 O3 H3B 122.1 . . ?
H3C O3 H3B 113.6 . . ?
Co1 O4 H4B 110.2 . . ?
Co1 O4 H4A 102.1 . . ?
H4B O4 H4A 106.3 . . ?
C5 O5 Co1 146.31(17) . . ?
C7 O6 C9 117.60(19) . . ?
C5 O7 Co1 131.84(16) . 6_556 ?

loop_
_geom_bond_atom_site_label_1
_geom_bond_atom_site_label_2
_geom_bond_distance
_geom_bond_site_symmetry_2
_geom_bond_publ_flag
C1 O1 1.241(3) . ?
C1 O2 1.271(3) . ?
C1 C2 1.497(3) . ?
C1 Co1 2.499(2) 7 ?
C2 C8 1.376(3) . ?
C2 C3 1.389(3) . ?
C3 C4 1.379(3) . ?
C3 H3A 0.9600 . ?
C4 C6 1.396(3) . ?
C4 C5 1.507(3) . ?
C5 O5 1.246(3) . ?
C5 O7 1.248(3) . ?
C6 C7 1.377(3) . ?
C6 H6A 0.9600 . ?
C7 O6 1.368(3) . ?
C7 C8 1.389(3) . ?
C8 H8A 0.9599 . ?
C9 O6 1.430(3) . ?
C9 C10 1.494(3) . ?
C9 H9A 0.9600 . ?
C9 H9B 0.9601 . ?
C10 C11 1.373(4) . ?
C10 C12 1.375(4) 2_657 ?
C11 C12 1.385(4) . ?
C11 H11A 0.9602 . ?
C12 C10 1.375(4) 2_657 ?
C12 H12A 0.9600 . ?
Co1 O5 2.0200(18) . ?
Co1 O7 2.0477(17) 6 ?
Co1 O4 2.0740(17) . ?
Co1 O1 2.0745(17) 7 ?
Co1 O3 2.1418(18) . ?
Co1 O2 2.2643(17) 7 ?
Co1 C1 2.499(2) 7 ?
O1 Co1 2.0745(17) 7 ?
O2 Co1 2.2643(17) 7 ?
O3 H3C 0.9491 . ?
O3 H3B 0.9427 . ?
O4 H4B 0.9471 . ?
O4 H4A 0.9512 . ?
O7 Co1 2.0477(17) 6_556 ?

loop_
_geom_hbond_atom_site_label_D
_geom_hbond_atom_site_label_H
_geom_hbond_atom_site_label_A
_geom_hbond_distance_DH
_geom_hbond_distance_HA
_geom_hbond_distance_DA
_geom_hbond_angle_DHA
_geom_hbond_site_symmetry_A
O4 H4A O5 0.95 2.37 3.078(3) 130.5 6
O4 H4B O2 0.95 1.81 2.750(3) 174.0 4_545
O3 H3B O2 0.94 1.94 2.849(3) 160.5 8_455
O3 H3C O6 0.95 1.99 2.921(3) 166.9 7_556
